data_7223092
loop_
_publ_author_name
'Xu, Kailin'
'Zheng, Shoujun'
'Guo, Liuqi'
'Li, Shanshan'
'Wang, Lili'
'Tang, Peixiao'
'Yan, Jin'
'Wu, Di'
'Li, Hui'

_publ_section_title
;
 Four solid forms of tauroursodeoxycholic acid and solid-state
 transformations: effects of temperature and milling
;
_journal_name_full 'RSC Adv.'
_journal_paper_doi 10.1039/C5RA18985C
_journal_year 2015
_chemical_absolute_configuration unk
_chemical_formula_moiety 'C26 H44 N O6 S, H3 O, H2 O'
_chemical_formula_sum 'C26 H49 N O8 S'
_chemical_formula_weight 535.72
_chemical_name_systematic 'tauroursodeoxycholic acid'
_space_group_crystal_system monoclinic
_space_group_IT_number 4
_space_group_name_Hall 'P 2yb'
_space_group_name_H-M_alt 'P 1 21 1'
_symmetry_space_group_name_Hall 'P 2yb'
_symmetry_space_group_name_H-M 'P 1 21 1'
_atom_sites_solution_hydrogens mixed
_atom_sites_solution_primary iterative
_audit_creation_date 2014-11-03
_audit_creation_method
;
Olex2 1.2
(compiled 2014.09.19 svn.r3010 for OlexSys, GUI svn.r4874)
;
_audit_update_record
;
2015-09-17 deposited with the CCDC.
2015-10-29 downloaded from the CCDC.
;
_cell_angle_alpha 90
_cell_angle_beta 91.145(4)
_cell_angle_gamma 90
_cell_formula_units_Z 2
_cell_length_a 9.6537(4)
_cell_length_b 8.3429(3)
_cell_length_c 17.2850(7)
_cell_measurement_reflns_used 1985
_cell_measurement_temperature 293(2)
_cell_measurement_theta_max 27.6530
_cell_measurement_theta_min 3.3860
_cell_volume 1391.85(9)
_computing_cell_refinement
;
CrysAlisPro, Agilent Technologies,
Version 1.171.36.28 (release 01-02-2013 CrysAlis171 .NET)
(compiled Feb  1 2013,16:14:44)
;
_computing_data_collection
;
CrysAlisPro, Agilent Technologies,
Version 1.171.36.28 (release 01-02-2013 CrysAlis171 .NET)
(compiled Feb  1 2013,16:14:44)
;
_computing_data_reduction
;
CrysAlisPro, Agilent Technologies,
Version 1.171.36.28 (release 01-02-2013 CrysAlis171 .NET)
(compiled Feb  1 2013,16:14:44)
;
_computing_molecular_graphics 'Olex2 (Dolomanov et al., 2009)'
_computing_publication_material 'Olex2 (Dolomanov et al., 2009)'
_computing_structure_refinement 'ShelXL (Sheldrick, 2008)'
_computing_structure_solution
;
Superflip (Palatinus & Chapuis, 2007;Palatinus & van der Lee, 2008;
Palatinus et al., 2012)
;
_diffrn_ambient_temperature 293.15
_diffrn_detector_area_resol_mean 16.0874
_diffrn_measured_fraction_theta_full 0.997
_diffrn_measured_fraction_theta_max 0.998
_diffrn_measurement_details
;
  1 omega   40.00   66.00   1.0000    5.0000
omega____ theta____ kappa____ phi______ frames
    -       19.2361  178.0000   90.0000 26

  2 omega   -6.00   70.00   1.0000    5.0000
omega____ theta____ kappa____ phi______ frames
    -       19.2361   38.0000  -30.0000 76

  3 omega   -6.00   92.00   1.0000    5.0000
omega____ theta____ kappa____ phi______ frames
    -       19.2361   38.0000 -120.0000 98

  4 omega  -39.00  -10.00   1.0000    5.0000
omega____ theta____ kappa____ phi______ frames
    -      -17.5174   57.0000 -150.0000 29
;
_diffrn_measurement_device_type 'Xcalibur, Eos'
_diffrn_measurement_method '\w scans'
_diffrn_orient_matrix_UB_11 -0.0561367000
_diffrn_orient_matrix_UB_12 -0.0341214000
_diffrn_orient_matrix_UB_13 -0.0213578000
_diffrn_orient_matrix_UB_21 -0.0426937000
_diffrn_orient_matrix_UB_22 0.0074200000
_diffrn_orient_matrix_UB_23 0.0327249000
_diffrn_orient_matrix_UB_31 -0.0206617000
_diffrn_orient_matrix_UB_32 0.0775232000
_diffrn_orient_matrix_UB_33 -0.0125370000
_diffrn_radiation_monochromator graphite
_diffrn_radiation_type MoK\a
_diffrn_radiation_wavelength 0.71073
_diffrn_reflns_av_R_equivalents 0.0182
_diffrn_reflns_av_unetI/netI 0.0465
_diffrn_reflns_laue_measured_fraction_full 0.997
_diffrn_reflns_laue_measured_fraction_max 0.998
_diffrn_reflns_limit_h_max 7
_diffrn_reflns_limit_h_min -12
_diffrn_reflns_limit_k_max 10
_diffrn_reflns_limit_k_min -10
_diffrn_reflns_limit_l_max 21
_diffrn_reflns_limit_l_min -20
_diffrn_reflns_number 6228
_diffrn_reflns_point_group_measured_fraction_full 0.800
_diffrn_reflns_point_group_measured_fraction_max 0.789
_diffrn_reflns_theta_full 25.242
_diffrn_reflns_theta_max 26.372
_diffrn_reflns_theta_min 3.133
_diffrn_source 'Enhance (Mo) X-ray Source'
_exptl_absorpt_coefficient_mu 0.164
_exptl_absorpt_correction_T_max 1.00000
_exptl_absorpt_correction_T_min 0.92813
_exptl_absorpt_correction_type multi-scan
_exptl_absorpt_process_details
;
CrysAlisPro, Agilent Technologies,
Version 1.171.36.28 (release 01-02-2013 CrysAlis171 .NET)
(compiled Feb  1 2013,16:14:44)
Empirical absorption correction using spherical harmonics,
 implemented in SCALE3 ABSPACK scaling algorithm.
;
_exptl_crystal_colour 'white translucent'
_exptl_crystal_density_diffrn 1.278
_exptl_crystal_description prismatic
_exptl_crystal_F_000 584
_exptl_crystal_recrystallization_method 'Re-crystallisation from solvent: water'
_exptl_crystal_size_max 0.3
_exptl_crystal_size_mid 0.2
_exptl_crystal_size_min 0.2
_refine_diff_density_max 0.169
_refine_diff_density_min -0.233
_refine_diff_density_rms 0.043
_refine_ls_abs_structure_details
;
 Flack x determined using 1056 quotients [(I+)-(I-)]/[(I+)+(I-)]
 (Parsons and Flack (2004), Acta Cryst. A60, s61).
;
_refine_ls_abs_structure_Flack 0.04(5)
_refine_ls_extinction_method none
_refine_ls_goodness_of_fit_ref 1.036
_refine_ls_hydrogen_treatment mixed
_refine_ls_matrix_type full
_refine_ls_number_parameters 353
_refine_ls_number_reflns 4487
_refine_ls_number_restraints 3
_refine_ls_restrained_S_all 1.036
_refine_ls_R_factor_all 0.0562
_refine_ls_R_factor_gt 0.0424
_refine_ls_shift/su_max 0.001
_refine_ls_shift/su_mean 0.000
_refine_ls_structure_factor_coef Fsqd
_refine_ls_weighting_details
;
 w=1/[\s^2^(Fo^2^)+(0.0413P)^2^]
 where P=(Fo^2^+2Fc^2^)/3
;
_refine_ls_weighting_scheme calc
_refine_ls_wR_factor_gt 0.0862
_refine_ls_wR_factor_ref 0.0938
_reflns_Friedel_coverage 0.476
_reflns_friedel_fraction_full 0.571
_reflns_friedel_fraction_max 0.548
_reflns_number_gt 3691
_reflns_number_total 4487
_reflns_threshold_expression 'I > 2\s(I)'
_cod_data_source_file c5ra18985c1.cif
_cod_data_source_block 131205_s1_lh
_cod_original_cell_volume 1391.86(9)
_cod_database_code 7223092
_shelxl_version_number 2013-2
_chemical_oxdiff_formula c12h12n2o3s1
_shelx_space_group_comment
;
The symmetry employed for this shelxl refinement is uniquely defined
by the following loop, which should always be used as a source of
symmetry information in preference to the above space-group names.
They are only intended as comments.
;
_shelx_estimated_absorpt_t_max 0.968
_shelx_estimated_absorpt_t_min 0.952
_reflns_odcompleteness_completeness 99.77
_reflns_odcompleteness_iscentric 1
_reflns_odcompleteness_theta 26.32
_olex2_refinement_description
;
1. Fixed Uiso
 At 1.2 times of:
  All C(H) groups, All C(H,H) groups, All N(H) groups
 At 1.5 times of:
  All C(H,H,H) groups, All O(H) groups
2. Restrained distances
 H2-H15a
 1.92 with sigma of 0.002
 O7-H7d
 0.89 with sigma of 0.002
3.a Ternary CH refined with riding coordinates:
 C6(H6), C17(H17), C10(H10), C9(H9), C14(H14), C4(H4), C21(H21), C8(H8)
3.b Secondary CH2 refined with riding coordinates:
 C2(H2a,H2b), C25(H25a,H25b), C26(H26a,H26b), C7(H7a,H7b), C23(H23a,H23b),
 C16(H16a,H16b), C12(H12a,H12b), C15(H15a,H15b), C5(H5a,H5b), C22(H22a,H22b),
 C11(H11a,H11b), C3(H3a,H3b)
3.c Aromatic/amide H refined with riding coordinates:
 N1(H1a)
3.d Idealised Me refined as rotating group:
 C19(H19a,H19b,H19c), C20(H20a,H20b,H20c), C18(H18a,H18b,H18c)
3.e Idealised tetrahedral OH refined as rotating group:
 O2(H2)
;
_olex2_submission_special_instructions 'No special instructions were received'

loop_
_space_group_symop_operation_xyz
'x, y, z'
'-x, y+1/2, -z'

loop_
_atom_site_label
_atom_site_type_symbol
_atom_site_fract_x
_atom_site_fract_y
_atom_site_fract_z
_atom_site_U_iso_or_equiv
_atom_site_adp_type
_atom_site_occupancy
_atom_site_site_symmetry_order
_atom_site_calc_flag
_atom_site_refinement_flags_posn
S1 S 0.32911(9) 0.46615(11) 1.01250(5) 0.0370(2) Uani 1 1 d .
O6 O 0.3415(2) 0.4278(3) 1.09561(13) 0.0429(6) Uani 1 1 d .
O4 O 0.2560(3) 0.6143(4) 0.99904(16) 0.0595(8) Uani 1 1 d .
O3 O 0.6961(3) 0.3459(3) 0.83531(16) 0.0511(7) Uani 1 1 d .
O1 O 0.9525(3) 0.5525(4) 0.11119(15) 0.0474(7) Uani 1 1 d .
H1 H 0.958(4) 0.482(6) 0.076(2) 0.065(14) Uiso 1 1 d .
O2 O 0.7290(3) 0.0564(3) 0.38762(15) 0.0539(7) Uani 1 1 d .
H2 H 0.7893 0.0425 0.4210 0.081 Uiso 1 1 calc DGR
O5 O 0.2766(3) 0.3301(4) 0.96925(16) 0.0606(8) Uani 1 1 d .
N1 N 0.6431(3) 0.5900(4) 0.87493(16) 0.0437(8) Uani 1 1 d .
H1A H 0.6681 0.6885 0.8799 0.052 Uiso 1 1 calc R
C2 C 0.6618(4) 0.6703(5) 0.2387(2) 0.0407(9) Uani 1 1 d .
H2A H 0.5912 0.6773 0.1981 0.049 Uiso 1 1 calc R
H2B H 0.6505 0.7621 0.2724 0.049 Uiso 1 1 calc R
C24 C 0.7327(4) 0.4887(4) 0.84710(18) 0.0364(8) Uani 1 1 d .
C25 C 0.5046(4) 0.5471(5) 0.89788(19) 0.0430(9) Uani 1 1 d .
H25A H 0.4712 0.4592 0.8659 0.052 Uiso 1 1 calc R
H25B H 0.4433 0.6377 0.8894 0.052 Uiso 1 1 calc R
C6 C 0.6698(4) 0.3703(4) 0.23382(19) 0.0356(8) Uani 1 1 d .
H6 H 0.5976 0.3673 0.1932 0.043 Uiso 1 1 calc R
C17 C 0.8539(3) 0.4668(5) 0.60638(17) 0.0328(7) Uani 1 1 d .
H17 H 0.9490 0.4938 0.5925 0.039 Uiso 1 1 calc R
C26 C 0.5008(3) 0.4978(4) 0.98259(18) 0.0369(8) Uani 1 1 d .
H26A H 0.5434 0.5809 1.0143 0.044 Uiso 1 1 calc R
H26B H 0.5539 0.4001 0.9900 0.044 Uiso 1 1 calc R
C1 C 0.6369(3) 0.5164(4) 0.28599(18) 0.0340(8) Uani 1 1 d .
C7 C 0.6591(4) 0.2136(4) 0.2783(2) 0.0407(9) Uani 1 1 d .
H7A H 0.6882 0.1264 0.2453 0.049 Uiso 1 1 calc R
H7B H 0.5630 0.1953 0.2910 0.049 Uiso 1 1 calc R
C23 C 0.8754(4) 0.5466(5) 0.82887(19) 0.0438(9) Uani 1 1 d .
H23A H 0.9408 0.5038 0.8668 0.053 Uiso 1 1 calc R
H23B H 0.8778 0.6626 0.8328 0.053 Uiso 1 1 calc R
C16 C 0.8463(4) 0.2814(5) 0.6153(2) 0.0425(9) Uani 1 1 d .
H16A H 0.9375 0.2381 0.6272 0.051 Uiso 1 1 calc R
H16B H 0.7848 0.2530 0.6568 0.051 Uiso 1 1 calc R
C12 C 0.7914(4) 0.6528(4) 0.4886(2) 0.0408(9) Uani 1 1 d .
H12A H 0.7674 0.7457 0.5193 0.049 Uiso 1 1 calc R
H12B H 0.8899 0.6575 0.4788 0.049 Uiso 1 1 calc R
C19 C 0.6061(3) 0.4990(5) 0.55768(19) 0.0433(9) Uani 1 1 d .
H19A H 0.5478 0.4902 0.5122 0.065 Uiso 1 1 calc GR
H19B H 0.5852 0.5966 0.5844 0.065 Uiso 1 1 calc GR
H19C H 0.5899 0.4093 0.5911 0.065 Uiso 1 1 calc GR
C10 C 0.7289(3) 0.5092(4) 0.36067(17) 0.0300(7) Uani 1 1 d .
H10 H 0.8252 0.5103 0.3437 0.036 Uiso 1 1 calc R
C20 C 0.8295(5) 0.7377(5) 0.6750(2) 0.0544(11) Uani 1 1 d .
H20A H 0.9174 0.7681 0.6545 0.082 Uiso 1 1 calc GR
H20B H 0.8191 0.7853 0.7251 0.082 Uiso 1 1 calc GR
H20C H 0.7564 0.7742 0.6409 0.082 Uiso 1 1 calc GR
C15 C 0.7906(4) 0.2134(4) 0.5375(2) 0.0411(9) Uani 1 1 d .
H15A H 0.8487 0.1267 0.5196 0.049 Uiso 1 1 calc DR
H15B H 0.6966 0.1741 0.5425 0.049 Uiso 1 1 calc R
C18 C 0.4817(3) 0.5149(6) 0.3050(2) 0.0536(11) Uani 1 1 d .
H18A H 0.4641 0.4316 0.3418 0.080 Uiso 1 1 calc GR
H18B H 0.4281 0.4957 0.2585 0.080 Uiso 1 1 calc GR
H18C H 0.4562 0.6166 0.3264 0.080 Uiso 1 1 calc GR
C9 C 0.7097(3) 0.3501(4) 0.40594(18) 0.0285(7) Uani 1 1 d .
H9 H 0.6117 0.3402 0.4188 0.034 Uiso 1 1 calc R
C5 C 0.8091(4) 0.3841(4) 0.19273(19) 0.0371(9) Uani 1 1 d .
H5A H 0.8840 0.3778 0.2309 0.044 Uiso 1 1 calc R
H5B H 0.8187 0.2946 0.1574 0.044 Uiso 1 1 calc R
C14 C 0.7950(3) 0.3562(4) 0.48191(18) 0.0296(7) Uani 1 1 d .
H14 H 0.8920 0.3694 0.4675 0.036 Uiso 1 1 calc R
C22 C 0.9202(3) 0.4969(5) 0.74786(17) 0.0407(9) Uani 1 1 d .
H22A H 0.9257 0.3809 0.7458 0.049 Uiso 1 1 calc R
H22B H 1.0123 0.5389 0.7391 0.049 Uiso 1 1 calc R
C11 C 0.7112(4) 0.6580(4) 0.4118(2) 0.0435(10) Uani 1 1 d .
H11A H 0.7406 0.7516 0.3831 0.052 Uiso 1 1 calc R
H11B H 0.6135 0.6711 0.4223 0.052 Uiso 1 1 calc R
C13 C 0.7594(3) 0.5004(4) 0.53403(17) 0.0301(8) Uani 1 1 d .
C4 C 0.8208(4) 0.5383(5) 0.14850(19) 0.0373(8) Uani 1 1 d .
H4 H 0.7471 0.5412 0.1087 0.045 Uiso 1 1 calc R
C3 C 0.8029(4) 0.6811(4) 0.20184(19) 0.0395(9) Uani 1 1 d .
H3A H 0.8752 0.6809 0.2417 0.047 Uiso 1 1 calc R
H3B H 0.8099 0.7800 0.1726 0.047 Uiso 1 1 calc R
C21 C 0.8226(3) 0.5551(5) 0.68225(18) 0.0372(9) Uani 1 1 d .
H21 H 0.7279 0.5271 0.6965 0.045 Uiso 1 1 calc R
C8 C 0.7468(4) 0.2110(4) 0.35281(19) 0.0359(8) Uani 1 1 d .
H8 H 0.8443 0.2222 0.3390 0.043 Uiso 1 1 calc R
O7 O 0.8208(3) 0.0954(3) 0.81717(16) 0.0423(7) Uani 1 1 d D
H7C H 0.903(5) 0.093(6) 0.845(3) 0.079(17) Uiso 1 1 d .
H7D H 0.788(5) 0.195(2) 0.817(3) 0.099(19) Uiso 1 1 d D
O8 O 0.9707(5) 0.3249(6) 1.0055(3) 0.0867(14) Uani 1 1 d .
H8A H 1.029(5) 0.320(6) 0.981(3) 0.066(18) Uiso 1 1 d .
H8B H 0.919(7) 0.240(9) 1.002(3) 0.12(3) Uiso 1 1 d .
H7E H 0.763(4) 0.027(6) 0.843(2) 0.067(14) Uiso 1 1 d .

loop_
_atom_site_aniso_label
_atom_site_aniso_U_11
_atom_site_aniso_U_22
_atom_site_aniso_U_33
_atom_site_aniso_U_23
_atom_site_aniso_U_13
_atom_site_aniso_U_12
S1 0.0358(4) 0.0404(5) 0.0350(5) -0.0008(4) 0.0027(3) 0.0023(5)
O6 0.0493(14) 0.0430(15) 0.0367(13) 0.0034(11) 0.0072(11) 0.0053(13)
O4 0.0553(18) 0.067(2) 0.0561(18) 0.0146(15) 0.0060(14) 0.0287(16)
O3 0.0506(17) 0.0370(14) 0.0658(18) -0.0060(14) 0.0067(13) -0.0008(15)
O1 0.0439(16) 0.0597(19) 0.0389(15) -0.0043(15) 0.0095(12) -0.0119(15)
O2 0.081(2) 0.0308(15) 0.0499(16) 0.0044(13) -0.0024(13) -0.0047(16)
O5 0.0575(18) 0.071(2) 0.0537(18) -0.0183(15) 0.0096(14) -0.0247(17)
N1 0.057(2) 0.0338(17) 0.0407(18) -0.0026(14) 0.0140(15) -0.0047(17)
C2 0.047(2) 0.042(2) 0.033(2) -0.0010(17) -0.0069(16) 0.011(2)
C24 0.047(2) 0.034(2) 0.0288(17) 0.0027(16) 0.0010(14) -0.003(2)
C25 0.047(2) 0.043(2) 0.039(2) 0.0027(18) 0.0074(16) 0.001(2)
C6 0.0320(19) 0.041(2) 0.0334(19) -0.0020(17) -0.0040(14) -0.0044(19)
C17 0.0283(16) 0.0409(19) 0.0293(16) 0.0011(17) 0.0047(12) 0.0034(19)
C26 0.0357(18) 0.036(2) 0.0383(19) 0.0039(16) -0.0003(14) 0.0055(18)
C1 0.0257(16) 0.043(2) 0.0335(18) -0.0007(16) -0.0007(13) 0.0042(17)
C7 0.042(2) 0.039(2) 0.041(2) -0.0082(17) 0.0047(16) -0.0137(19)
C23 0.043(2) 0.055(2) 0.0329(19) -0.0002(18) -0.0005(16) -0.009(2)
C16 0.053(2) 0.042(2) 0.033(2) 0.0057(17) 0.0025(17) 0.007(2)
C12 0.058(3) 0.0304(19) 0.034(2) -0.0049(16) -0.0021(17) -0.004(2)
C19 0.0321(18) 0.056(3) 0.042(2) -0.0063(19) 0.0029(14) 0.008(2)
C10 0.0301(17) 0.0312(18) 0.0288(16) -0.0001(14) 0.0029(13) -0.0009(16)
C20 0.066(3) 0.054(3) 0.043(2) -0.014(2) -0.007(2) 0.015(2)
C15 0.050(2) 0.0340(19) 0.039(2) 0.0021(17) 0.0008(17) 0.004(2)
C18 0.036(2) 0.075(3) 0.049(2) -0.002(2) -0.0018(16) 0.012(2)
C9 0.0262(17) 0.0277(16) 0.0316(18) -0.0006(15) 0.0042(13) -0.0013(16)
C5 0.040(2) 0.039(2) 0.0323(19) -0.0040(16) 0.0042(15) -0.0002(18)
C14 0.0263(17) 0.0310(17) 0.0319(18) 0.0049(16) 0.0086(13) 0.0005(17)
C22 0.0341(18) 0.056(3) 0.0319(18) -0.0003(18) 0.0022(14) -0.002(2)
C11 0.066(3) 0.0278(18) 0.037(2) 0.0021(16) -0.0031(18) 0.006(2)
C13 0.0293(17) 0.033(2) 0.0282(16) -0.0003(14) 0.0027(13) 0.0010(17)
C4 0.0344(19) 0.044(2) 0.0335(18) -0.0010(17) 0.0011(15) -0.0069(18)
C3 0.053(2) 0.034(2) 0.031(2) 0.0075(16) -0.0050(17) -0.0038(19)
C21 0.0305(19) 0.048(2) 0.0334(19) -0.0030(17) 0.0038(14) 0.0031(19)
C8 0.043(2) 0.0264(17) 0.038(2) 0.0013(16) 0.0015(16) -0.0066(18)
O7 0.0484(18) 0.0386(15) 0.0399(15) 0.0025(13) 0.0043(14) 0.0020(16)
O8 0.068(3) 0.094(3) 0.100(3) -0.052(2) 0.038(2) -0.032(2)

loop_
_atom_type_symbol
_atom_type_description
_atom_type_scat_dispersion_real
_atom_type_scat_dispersion_imag
_atom_type_scat_source
C C 0.0033 0.0016 'International Tables Vol C Tables 4.2.6.8 and 6.1.1.4'
H H 0.0000 0.0000 'International Tables Vol C Tables 4.2.6.8 and 6.1.1.4'
N N 0.0061 0.0033 'International Tables Vol C Tables 4.2.6.8 and 6.1.1.4'
O O 0.0106 0.0060 'International Tables Vol C Tables 4.2.6.8 and 6.1.1.4'
S S 0.1246 0.1234 'International Tables Vol C Tables 4.2.6.8 and 6.1.1.4'

loop_
_geom_angle_atom_site_label_1
_geom_angle_atom_site_label_2
_geom_angle_atom_site_label_3
_geom_angle
O6 S1 C26 105.05(15)
O4 S1 O6 111.95(16)
O4 S1 O5 115.14(18)
O4 S1 C26 106.52(18)
O5 S1 O6 110.74(16)
O5 S1 C26 106.70(17)
C4 O1 H1 109(3)
C8 O2 H2 109.5
C24 N1 H1A 117.9
C24 N1 C25 124.2(3)
C25 N1 H1A 117.9
H2A C2 H2B 107.5
C1 C2 H2A 108.5
C1 C2 H2B 108.5
C3 C2 H2A 108.5
C3 C2 H2B 108.5
C3 C2 C1 115.0(3)
O3 C24 N1 119.1(3)
O3 C24 C23 121.8(3)
N1 C24 C23 119.1(3)
N1 C25 H25A 109.3
N1 C25 H25B 109.3
N1 C25 C26 111.8(3)
H25A C25 H25B 107.9
C26 C25 H25A 109.3
C26 C25 H25B 109.3
C1 C6 H6 106.6
C7 C6 H6 106.6
C7 C6 C1 111.4(3)
C7 C6 C5 111.5(3)
C5 C6 H6 106.6
C5 C6 C1 113.6(3)
C16 C17 H17 107.4
C16 C17 C13 103.3(3)
C13 C17 H17 107.4
C21 C17 H17 107.4
C21 C17 C16 112.4(3)
C21 C17 C13 118.4(3)
S1 C26 H26A 109.4
S1 C26 H26B 109.4
C25 C26 S1 111.3(2)
C25 C26 H26A 109.4
C25 C26 H26B 109.4
H26A C26 H26B 108.0
C2 C1 C6 108.0(3)
C2 C1 C10 112.3(3)
C6 C1 C10 109.4(3)
C18 C1 C2 106.4(3)
C18 C1 C6 109.2(3)
C18 C1 C10 111.4(3)
C6 C7 H7A 108.9
C6 C7 H7B 108.9
C6 C7 C8 113.4(3)
H7A C7 H7B 107.7
C8 C7 H7A 108.9
C8 C7 H7B 108.9
C24 C23 H23A 109.1
C24 C23 H23B 109.1
C24 C23 C22 112.5(3)
H23A C23 H23B 107.8
C22 C23 H23A 109.1
C22 C23 H23B 109.1
C17 C16 H16A 110.3
C17 C16 H16B 110.3
H16A C16 H16B 108.5
C15 C16 C17 107.2(3)
C15 C16 H16A 110.3
C15 C16 H16B 110.3
H12A C12 H12B 108.0
C11 C12 H12A 109.3
C11 C12 H12B 109.3
C11 C12 C13 111.5(3)
C13 C12 H12A 109.3
C13 C12 H12B 109.3
H19A C19 H19B 109.5
H19A C19 H19C 109.5
H19B C19 H19C 109.5
C13 C19 H19A 109.5
C13 C19 H19B 109.5
C13 C19 H19C 109.5
C1 C10 H10 106.4
C1 C10 C9 112.3(3)
C9 C10 H10 106.4
C11 C10 C1 112.2(3)
C11 C10 H10 106.4
C11 C10 C9 112.6(2)
H20A C20 H20B 109.5
H20A C20 H20C 109.5
H20B C20 H20C 109.5
C21 C20 H20A 109.5
C21 C20 H20B 109.5
C21 C20 H20C 109.5
C16 C15 H15A 110.9
C16 C15 H15B 110.9
H15A C15 H15B 108.9
C14 C15 C16 104.3(3)
C14 C15 H15A 110.9
C14 C15 H15B 110.9
C1 C18 H18A 109.5
C1 C18 H18B 109.5
C1 C18 H18C 109.5
H18A C18 H18B 109.5
H18A C18 H18C 109.5
H18B C18 H18C 109.5
C10 C9 H9 108.2
C14 C9 C10 109.6(3)
C14 C9 H9 108.2
C8 C9 C10 108.3(2)
C8 C9 H9 108.2
C8 C9 C14 114.3(3)
C6 C5 H5A 109.2
C6 C5 H5B 109.2
H5A C5 H5B 107.9
C4 C5 C6 112.0(3)
C4 C5 H5A 109.2
C4 C5 H5B 109.2
C15 C14 C9 119.3(3)
C15 C14 H14 106.6
C15 C14 C13 103.3(2)
C9 C14 H14 106.6
C9 C14 C13 113.7(3)
C13 C14 H14 106.6
C23 C22 H22A 108.7
C23 C22 H22B 108.7
C23 C22 C21 114.1(3)
H22A C22 H22B 107.6
C21 C22 H22A 108.7
C21 C22 H22B 108.7
C12 C11 C10 114.7(3)
C12 C11 H11A 108.6
C12 C11 H11B 108.6
C10 C11 H11A 108.6
C10 C11 H11B 108.6
H11A C11 H11B 107.6
C12 C13 C17 116.2(3)
C12 C13 C19 110.3(3)
C12 C13 C14 107.3(3)
C19 C13 C17 109.6(2)
C19 C13 C14 112.0(3)
C14 C13 C17 101.2(3)
O1 C4 C5 111.9(3)
O1 C4 H4 108.5
O1 C4 C3 108.6(3)
C5 C4 H4 108.5
C5 C4 C3 110.6(3)
C3 C4 H4 108.5
C2 C3 C4 108.7(3)
C2 C3 H3A 109.9
C2 C3 H3B 109.9
C4 C3 H3A 109.9
C4 C3 H3B 109.9
H3A C3 H3B 108.3
C17 C21 H21 107.5
C20 C21 C17 113.4(3)
C20 C21 C22 110.3(3)
C20 C21 H21 107.5
C22 C21 C17 110.5(3)
C22 C21 H21 107.5
O2 C8 C7 107.3(3)
O2 C8 C9 113.6(3)
O2 C8 H8 108.2
C7 C8 C9 111.3(3)
C7 C8 H8 108.2
C9 C8 H8 108.2
H7C O7 H7D 109(5)
H7C O7 H7E 105(4)
H7D O7 H7E 111(4)
H8A O8 H8B 112(6)

loop_
_geom_bond_atom_site_label_1
_geom_bond_atom_site_label_2
_geom_bond_distance
S1 O6 1.474(2)
S1 O4 1.440(3)
S1 O5 1.446(3)
S1 C26 1.766(3)
O3 C24 1.259(4)
O1 H1 0.84(4)
O1 C4 1.442(4)
O2 H2 0.8200
O2 C8 1.435(4)
N1 H1A 0.8600
N1 C24 1.308(4)
N1 C25 1.447(4)
C2 H2A 0.9700
C2 H2B 0.9700
C2 C1 1.544(5)
C2 C3 1.518(5)
C24 C23 1.500(5)
C25 H25A 0.9700
C25 H25B 0.9700
C25 C26 1.522(4)
C6 H6 0.9800
C6 C1 1.552(5)
C6 C7 1.522(5)
C6 C5 1.537(5)
C17 H17 0.9800
C17 C16 1.556(5)
C17 C13 1.558(4)
C17 C21 1.539(4)
C26 H26A 0.9700
C26 H26B 0.9700
C1 C10 1.553(4)
C1 C18 1.540(5)
C7 H7A 0.9700
C7 H7B 0.9700
C7 C8 1.527(4)
C23 H23A 0.9700
C23 H23B 0.9700
C23 C22 1.531(5)
C16 H16A 0.9700
C16 H16B 0.9700
C16 C15 1.546(5)
C12 H12A 0.9700
C12 H12B 0.9700
C12 C11 1.523(5)
C12 C13 1.530(5)
C19 H19A 0.9600
C19 H19B 0.9600
C19 H19C 0.9600
C19 C13 1.544(4)
C10 H10 0.9800
C10 C9 1.554(4)
C10 C11 1.536(5)
C20 H20A 0.9600
C20 H20B 0.9600
C20 H20C 0.9600
C20 C21 1.530(5)
C15 H15A 0.9700
C15 H15B 0.9700
C15 C14 1.531(5)
C18 H18A 0.9600
C18 H18B 0.9600
C18 H18C 0.9600
C9 H9 0.9800
C9 C14 1.537(4)
C9 C8 1.527(4)
C5 H5A 0.9700
C5 H5B 0.9700
C5 C4 1.502(5)
C14 H14 0.9800
C14 C13 1.545(4)
C22 H22A 0.9700
C22 H22B 0.9700
C22 C21 1.538(4)
C11 H11A 0.9700
C11 H11B 0.9700
C4 H4 0.9800
C4 C3 1.518(5)
C3 H3A 0.9700
C3 H3B 0.9700
C21 H21 0.9800
C8 H8 0.9800
O7 H7C 0.92(5)
O7 H7D 0.890(3)
O7 H7E 0.92(5)
O8 H8A 0.72(5)
O8 H8B 0.87(8)

loop_
_geom_torsion_atom_site_label_1
_geom_torsion_atom_site_label_2
_geom_torsion_atom_site_label_3
_geom_torsion_atom_site_label_4
_geom_torsion
O6 S1 C26 C25 -177.2(3)
O4 S1 C26 C25 -58.3(3)
O3 C24 C23 C22 48.3(5)
O1 C4 C3 C2 177.7(3)
O5 S1 C26 C25 65.2(3)
N1 C24 C23 C22 -130.7(3)
N1 C25 C26 S1 173.8(3)
C2 C1 C10 C9 -176.9(3)
C2 C1 C10 C11 55.0(4)
C24 N1 C25 C26 90.0(4)
C24 C23 C22 C21 57.6(4)
C25 N1 C24 O3 3.8(5)
C25 N1 C24 C23 -177.2(3)
C6 C1 C10 C9 -56.9(4)
C6 C1 C10 C11 174.9(3)
C6 C7 C8 O2 -178.9(3)
C6 C7 C8 C9 56.3(4)
C6 C5 C4 O1 178.9(3)
C6 C5 C4 C3 57.6(4)
C17 C16 C15 C14 10.8(4)
C1 C2 C3 C4 58.7(4)
C1 C6 C7 C8 -53.6(4)
C1 C6 C5 C4 -53.2(4)
C1 C10 C9 C14 -175.8(3)
C1 C10 C9 C8 58.9(3)
C1 C10 C11 C12 176.0(3)
C7 C6 C1 C2 175.4(3)
C7 C6 C1 C10 52.8(4)
C7 C6 C1 C18 -69.4(3)
C7 C6 C5 C4 179.9(3)
C23 C22 C21 C17 -166.0(3)
C23 C22 C21 C20 67.8(4)
C16 C17 C13 C12 -154.2(3)
C16 C17 C13 C19 80.1(3)
C16 C17 C13 C14 -38.3(3)
C16 C17 C21 C20 180.0(3)
C16 C17 C21 C22 55.5(4)
C16 C15 C14 C9 -162.5(3)
C16 C15 C14 C13 -35.1(3)
C10 C9 C14 C15 178.9(3)
C10 C9 C14 C13 56.5(3)
C10 C9 C8 O2 -178.2(3)
C10 C9 C8 C7 -57.0(4)
C15 C14 C13 C17 45.9(3)
C15 C14 C13 C12 168.1(3)
C15 C14 C13 C19 -70.8(3)
C18 C1 C10 C9 63.9(4)
C18 C1 C10 C11 -64.2(4)
C9 C10 C11 C12 48.1(4)
C9 C14 C13 C17 176.6(3)
C9 C14 C13 C12 -61.2(3)
C9 C14 C13 C19 60.0(4)
C5 C6 C1 C2 48.5(4)
C5 C6 C1 C10 -74.1(3)
C5 C6 C1 C18 163.8(3)
C5 C6 C7 C8 74.4(4)
C5 C4 C3 C2 -59.1(4)
C14 C9 C8 O2 59.3(4)
C14 C9 C8 C7 -179.4(3)
C11 C12 C13 C17 169.7(3)
C11 C12 C13 C19 -64.9(4)
C11 C12 C13 C14 57.3(4)
C11 C10 C9 C14 -47.9(4)
C11 C10 C9 C8 -173.1(3)
C13 C17 C16 C15 17.3(4)
C13 C17 C21 C20 -59.6(4)
C13 C17 C21 C22 175.9(3)
C13 C12 C11 C10 -53.4(4)
C3 C2 C1 C6 -52.6(4)
C3 C2 C1 C10 68.1(4)
C3 C2 C1 C18 -169.8(3)
C21 C17 C16 C15 146.1(3)
C21 C17 C13 C12 80.9(4)
C21 C17 C13 C19 -44.9(4)
C21 C17 C13 C14 -163.3(3)
C8 C9 C14 C15 -59.4(4)
C8 C9 C14 C13 178.3(3)
